data_7036673
loop_
_publ_author_name
'Nakajima, Yumiko'
'Tsuchimoto, Takahiro'
'Chang, Yung-Hung'
'Takeuchi, Katsuhiko'
'Ozawa, Fumiyuki'

_publ_section_title
;
 Reactions of [Cu(X)(BPEP-Ph)] (X = PF6, SbF6) with silyl compounds.
 Cooperative bond activation involving non-coordinating anions.
;
_journal_issue 5
_journal_name_full 'Dalton transactions (Cambridge, England : 2003)'
_journal_page_first 2079
_journal_page_last 2084
_journal_paper_doi 10.1039/c5dt03166d
_journal_volume 45
_journal_year 2016
_chemical_formula_sum 'C56 H71 Cu F5 N2 P2 Sb'
_chemical_formula_weight 1114.38
_chemical_name_systematic 3b
_space_group_IT_number 14
_symmetry_cell_setting monoclinic
_symmetry_space_group_name_Hall '-P 2ybc'
_symmetry_space_group_name_H-M 'P 1 21/c 1'
_atom_sites_solution_hydrogens geom
_atom_sites_solution_primary direct
_atom_sites_solution_secondary difmap
_audit_creation_method SHELXL-97
_audit_update_record
;
2015-08-07 deposited with the CCDC.
2015-09-23 downloaded from the CCDC.
;
_cell_angle_alpha 90.00
_cell_angle_beta 95.9373(12)
_cell_angle_gamma 90.00
_cell_formula_units_Z 4
_cell_length_a 16.0869(4)
_cell_length_b 18.6680(5)
_cell_length_c 18.6526(5)
_cell_measurement_reflns_used 25
_cell_measurement_temperature 173(2)
_cell_measurement_theta_max 18
_cell_measurement_theta_min 12
_cell_volume 5571.5(3)
_computing_cell_refinement 'Nonius CAD4 software'
_computing_data_collection 'Nonius CAD4 software'
_computing_data_reduction 'XCAD (P.McArdle, 2000)'
_computing_molecular_graphics 'ORTEX (P.McArdle, 1995)'
_computing_publication_material 'SHELXL-97/2 (Sheldrick,1997)'
_computing_structure_refinement 'SHELXL-97 (Sheldrick, 1997)'
_computing_structure_solution 'SHELXS-97 (Sheldrick, 1990)'
_diffrn_ambient_temperature 173(2)
_diffrn_measured_fraction_theta_full 0.989
_diffrn_measured_fraction_theta_max 0.989
_diffrn_measurement_device_type '4-circle diffractometer'
_diffrn_measurement_method 'scintillation counter'
_diffrn_radiation_monochromator graphite
_diffrn_radiation_source 'fine-focus sealed tube'
_diffrn_radiation_wavelength 0.75000
_diffrn_reflns_av_R_equivalents 0.0946
_diffrn_reflns_av_sigmaI/netI 0.0672
_diffrn_reflns_limit_h_max 17
_diffrn_reflns_limit_h_min -17
_diffrn_reflns_limit_k_max 19
_diffrn_reflns_limit_k_min -19
_diffrn_reflns_limit_l_max 19
_diffrn_reflns_limit_l_min -19
_diffrn_reflns_number 68671
_diffrn_reflns_theta_full 23.53
_diffrn_reflns_theta_max 23.53
_diffrn_reflns_theta_min 1.34
_exptl_absorpt_coefficient_mu 0.977
_exptl_absorpt_correction_type none
_exptl_crystal_colour Colourless
_exptl_crystal_density_diffrn 1.329
_exptl_crystal_density_method 'not measured'
_exptl_crystal_description Parallelepiped
_exptl_crystal_F_000 2304
_exptl_crystal_size_max 0.10
_exptl_crystal_size_mid 0.10
_exptl_crystal_size_min 0.01
_refine_diff_density_max 0.974
_refine_diff_density_min -1.564
_refine_diff_density_rms 0.124
_refine_ls_extinction_method none
_refine_ls_goodness_of_fit_ref 1.178
_refine_ls_hydrogen_treatment constr
_refine_ls_matrix_type full
_refine_ls_number_parameters 622
_refine_ls_number_reflns 6951
_refine_ls_number_restraints 0
_refine_ls_restrained_S_all 1.178
_refine_ls_R_factor_all 0.0778
_refine_ls_R_factor_gt 0.0717
_refine_ls_shift/su_max 0.001
_refine_ls_shift/su_mean 0.000
_refine_ls_structure_factor_coef Fsqd
_refine_ls_weighting_details 'calc w=1/[\s^2^(Fo^2^)+(0.1000P)^2^+0.0000P] where P=(Fo^2^+2Fc^2^)/3'
_refine_ls_weighting_scheme calc
_refine_ls_wR_factor_gt 0.1763
_refine_ls_wR_factor_ref 0.1808
_reflns_number_gt 5601
_reflns_number_total 6951
_reflns_threshold_expression >2sigma(I)
_cod_data_source_file c5dt03166d2.cif
_cod_data_source_block 3b
_cod_depositor_comments
;
The following automatic conversions were performed:

'_symmetry_cell_setting' value 'Monoclinic' changed to 'monoclinic'
according to
/usr/data/users/saulius/crontab/automatic-downloads/rss-feeds/RSC/lib/dictionaries/cif_core.dic
dictionary named 'cif_core.dic' version 2.4.2 from 2011-04-26.

'_exptl_absorpt_correction_type' value 'None' changed to 'none'
according to
/usr/data/users/saulius/crontab/automatic-downloads/rss-feeds/RSC/lib/dictionaries/cif_core.dic
dictionary named 'cif_core.dic' version 2.4.2 from 2011-04-26.

Automatic conversion script
Id: cif_fix_values 3271 2015-04-21 07:52:19Z andrius 

 Adding full bibliography for 7036672--7036673.cif.
;
_cod_original_sg_symbol_H-M P21/c
_cod_database_code 7036673

loop_
_symmetry_equiv_pos_as_xyz
'x, y, z'
'-x, y+1/2, -z+1/2'
'-x, -y, -z'
'x, -y-1/2, z-1/2'

loop_
_atom_site_label
_atom_site_type_symbol
_atom_site_fract_x
_atom_site_fract_y
_atom_site_fract_z
_atom_site_U_iso_or_equiv
_atom_site_adp_type
_atom_site_occupancy
_atom_site_symmetry_multiplicity
_atom_site_calc_flag
_atom_site_refinement_flags
Cu1 Cu 0.24899(5) 0.44407(4) -0.03634(4) 0.0640(3) Uani 1 1 d .
C1 C 0.2268(4) 0.4710(3) 0.0573(4) 0.0662(16) Uani 1 1 d .
N1 N 0.2112(3) 0.4871(3) 0.1156(3) 0.0722(14) Uani 1 1 d .
Sb1 Sb 0.17276(3) 0.51666(2) 0.21229(2) 0.0694(2) Uani 1 1 d .
F1 F 0.0880(3) 0.4502(2) 0.1972(2) 0.0936(12) Uani 1 1 d .
F2 F 0.2406(3) 0.4466(2) 0.2586(2) 0.0975(13) Uani 1 1 d .
F3 F 0.2608(3) 0.5806(2) 0.2245(2) 0.1007(13) Uani 1 1 d .
F4 F 0.1088(3) 0.5865(2) 0.1630(2) 0.0944(12) Uani 1 1 d .
F5 F 0.1359(2) 0.5452(2) 0.2992(2) 0.0824(10) Uani 1 1 d .
P1 P 0.24731(10) 0.32056(8) -0.05050(8) 0.0618(4) Uani 1 1 d .
P2 P 0.29614(10) 0.54060(8) -0.09824(9) 0.0618(4) Uani 1 1 d .
N2 N 0.1647(3) 0.4381(2) -0.1243(2) 0.0602(12) Uani 1 1 d .
C2 C 0.1538(4) 0.3120(3) -0.1000(3) 0.0632(15) Uani 1 1 d .
C3 C 0.2083(4) 0.5583(3) -0.1547(3) 0.0636(15) Uani 1 1 d .
C4 C 0.1266(4) 0.3752(3) -0.1438(3) 0.0613(15) Uani 1 1 d .
C5 C 0.0709(4) 0.3694(3) -0.2056(3) 0.0662(15) Uani 1 1 d .
H1 H 0.0429 0.3255 -0.2171 0.079 Uiso 1 1 calc R
C6 C 0.0569(4) 0.4280(3) -0.2501(3) 0.0696(16) Uani 1 1 d .
H2 H 0.0180 0.4252 -0.2919 0.083 Uiso 1 1 calc R
C7 C 0.1001(4) 0.4913(3) -0.2335(3) 0.0690(16) Uani 1 1 d .
H3 H 0.0926 0.5315 -0.2647 0.083 Uiso 1 1 calc R
C8 C 0.1547(4) 0.4952(3) -0.1705(3) 0.0628(15) Uani 1 1 d .
C9 C 0.0975(4) 0.2477(3) -0.1058(3) 0.0614(15) Uani 1 1 d .
C10 C 0.1246(4) 0.1803(3) -0.1252(3) 0.0668(15) Uani 1 1 d .
H4 H 0.1801 0.1741 -0.1373 0.080 Uiso 1 1 calc R
C11 C 0.0707(4) 0.1223(3) -0.1270(3) 0.0723(17) Uani 1 1 d .
H5 H 0.0895 0.0765 -0.1408 0.087 Uiso 1 1 calc R
C12 C -0.0094(5) 0.1301(3) -0.1092(4) 0.0772(18) Uani 1 1 d .
H6 H -0.0454 0.0898 -0.1096 0.093 Uiso 1 1 calc R
C13 C -0.0376(4) 0.1970(3) -0.0905(4) 0.0763(18) Uani 1 1 d .
H7 H -0.0931 0.2025 -0.0782 0.092 Uiso 1 1 calc R
C14 C 0.0154(4) 0.2563(3) -0.0897(3) 0.0694(16) Uani 1 1 d .
H8 H -0.0044 0.3024 -0.0783 0.083 Uiso 1 1 calc R
C15 C 0.1805(4) 0.6270(3) -0.1874(3) 0.0616(15) Uani 1 1 d .
C16 C 0.1000(4) 0.6506(3) -0.1797(3) 0.0700(16) Uani 1 1 d .
H9 H 0.0636 0.6206 -0.1561 0.084 Uiso 1 1 calc R
C17 C 0.0714(4) 0.7165(3) -0.2052(4) 0.0768(18) Uani 1 1 d .
H10 H 0.0161 0.7315 -0.1993 0.092 Uiso 1 1 calc R
C18 C 0.1245(4) 0.7608(3) -0.2399(4) 0.0774(18) Uani 1 1 d .
H11 H 0.1059 0.8066 -0.2571 0.093 Uiso 1 1 calc R
C19 C 0.2038(4) 0.7379(3) -0.2492(4) 0.0725(17) Uani 1 1 d .
H12 H 0.2397 0.7679 -0.2731 0.087 Uiso 1 1 calc R
C20 C 0.2321(4) 0.6714(3) -0.2239(3) 0.0678(16) Uani 1 1 d .
H13 H 0.2868 0.6560 -0.2315 0.081 Uiso 1 1 calc R
C21 C 0.2710(4) 0.2338(3) -0.0079(3) 0.0602(14) Uani 1 1 d .
C22 C 0.2303(4) 0.2085(3) 0.0517(3) 0.0619(15) Uani 1 1 d .
C23 C 0.2313(4) 0.1353(3) 0.0647(3) 0.0652(15) Uani 1 1 d .
H14 H 0.2020 0.1177 0.1027 0.078 Uiso 1 1 calc R
C24 C 0.2730(4) 0.0864(3) 0.0251(3) 0.0662(15) Uani 1 1 d .
C25 C 0.3218(4) 0.1146(3) -0.0257(3) 0.0640(15) Uani 1 1 d .
H15 H 0.3549 0.0826 -0.0503 0.077 Uiso 1 1 calc R
C26 C 0.3245(4) 0.1869(3) -0.0423(3) 0.0609(14) Uani 1 1 d .
C27 C 0.1945(4) 0.2589(3) 0.1066(3) 0.0688(16) Uani 1 1 d .
C28 C 0.1159(4) 0.3002(3) 0.0778(3) 0.0745(17) Uani 1 1 d .
H18 H 0.1281 0.3297 0.0368 0.112 Uiso 1 1 calc R
H19 H 0.0982 0.3310 0.1160 0.112 Uiso 1 1 calc R
H20 H 0.0712 0.2662 0.0623 0.112 Uiso 1 1 calc R
C29 C 0.2651(4) 0.3119(3) 0.1338(3) 0.0734(17) Uani 1 1 d .
H21 H 0.3130 0.2850 0.1567 0.110 Uiso 1 1 calc R
H22 H 0.2446 0.3448 0.1690 0.110 Uiso 1 1 calc R
H23 H 0.2822 0.3393 0.0930 0.110 Uiso 1 1 calc R
C30 C 0.1734(4) 0.2188(3) 0.1734(3) 0.0764(18) Uani 1 1 d .
H24 H 0.1258 0.1869 0.1606 0.115 Uiso 1 1 calc R
H25 H 0.1589 0.2533 0.2098 0.115 Uiso 1 1 calc R
H26 H 0.2218 0.1905 0.1929 0.115 Uiso 1 1 calc R
C31 C 0.2700(4) 0.0056(3) 0.0370(4) 0.0726(17) Uani 1 1 d .
C32 C 0.3584(4) -0.0241(3) 0.0540(4) 0.0799(19) Uani 1 1 d .
H27 H 0.3907 -0.0152 0.0131 0.120 Uiso 1 1 calc R
H28 H 0.3556 -0.0758 0.0627 0.120 Uiso 1 1 calc R
H29 H 0.3856 -0.0004 0.0971 0.120 Uiso 1 1 calc R
C33 C 0.2204(5) -0.0151(3) 0.1001(5) 0.091(2) Uani 1 1 d .
H30 H 0.2460 0.0073 0.1445 0.137 Uiso 1 1 calc R
H31 H 0.2210 -0.0673 0.1059 0.137 Uiso 1 1 calc R
H32 H 0.1625 0.0014 0.0902 0.137 Uiso 1 1 calc R
C34 C 0.2271(5) -0.0293(4) -0.0315(4) 0.091(2) Uani 1 1 d .
H33 H 0.1690 -0.0128 -0.0395 0.137 Uiso 1 1 calc R
H34 H 0.2282 -0.0815 -0.0260 0.137 Uiso 1 1 calc R
H35 H 0.2567 -0.0158 -0.0728 0.137 Uiso 1 1 calc R
C35 C 0.3877(4) 0.2118(3) -0.0948(3) 0.0668(15) Uani 1 1 d .
C36 C 0.3448(4) 0.2268(4) -0.1707(3) 0.0763(18) Uani 1 1 d .
H36 H 0.3044 0.2658 -0.1684 0.114 Uiso 1 1 calc R
H37 H 0.3158 0.1835 -0.1896 0.114 Uiso 1 1 calc R
H38 H 0.3869 0.2407 -0.2024 0.114 Uiso 1 1 calc R
C37 C 0.4364(4) 0.2786(4) -0.0649(4) 0.0771(18) Uani 1 1 d .
H39 H 0.4596 0.2696 -0.0150 0.116 Uiso 1 1 calc R
H40 H 0.3985 0.3198 -0.0662 0.116 Uiso 1 1 calc R
H41 H 0.4820 0.2888 -0.0944 0.116 Uiso 1 1 calc R
C38 C 0.4539(4) 0.1539(4) -0.1031(4) 0.0791(18) Uani 1 1 d .
H42 H 0.4967 0.1728 -0.1318 0.119 Uiso 1 1 calc R
H43 H 0.4273 0.1120 -0.1274 0.119 Uiso 1 1 calc R
H44 H 0.4801 0.1399 -0.0554 0.119 Uiso 1 1 calc R
C39 C 0.3601(4) 0.6214(3) -0.0951(3) 0.0601(14) Uani 1 1 d .
C40 C 0.4272(4) 0.6226(3) -0.1397(3) 0.0611(14) Uani 1 1 d .
C41 C 0.4567(4) 0.6892(3) -0.1583(3) 0.0622(15) Uani 1 1 d .
H16 H 0.5003 0.6908 -0.1889 0.075 Uiso 1 1 calc R
C42 C 0.4260(4) 0.7537(3) -0.1347(3) 0.0612(14) Uani 1 1 d .
C43 C 0.3707(4) 0.7500(3) -0.0831(3) 0.0621(15) Uani 1 1 d .
H17 H 0.3536 0.7934 -0.0625 0.075 Uiso 1 1 calc R
C44 C 0.3386(4) 0.6856(3) -0.0594(3) 0.0584(14) Uani 1 1 d .
C45 C 0.4684(4) 0.5543(3) -0.1672(3) 0.0650(15) Uani 1 1 d .
C46 C 0.5526(4) 0.5722(3) -0.1959(4) 0.0768(18) Uani 1 1 d .
H45 H 0.5425 0.6012 -0.2397 0.115 Uiso 1 1 calc R
H46 H 0.5809 0.5276 -0.2069 0.115 Uiso 1 1 calc R
H47 H 0.5878 0.5991 -0.1592 0.115 Uiso 1 1 calc R
C47 C 0.4130(5) 0.5191(3) -0.2301(4) 0.0784(19) Uani 1 1 d .
H48 H 0.3634 0.4982 -0.2120 0.118 Uiso 1 1 calc R
H49 H 0.4448 0.4814 -0.2517 0.118 Uiso 1 1 calc R
H50 H 0.3958 0.5554 -0.2667 0.118 Uiso 1 1 calc R
C48 C 0.4898(4) 0.5006(3) -0.1062(4) 0.0745(17) Uani 1 1 d .
H51 H 0.5292 0.5225 -0.0690 0.112 Uiso 1 1 calc R
H52 H 0.5152 0.4579 -0.1254 0.112 Uiso 1 1 calc R
H53 H 0.4387 0.4870 -0.0852 0.112 Uiso 1 1 calc R
C49 C 0.4571(4) 0.8249(3) -0.1644(3) 0.0632(15) Uani 1 1 d .
C50 C 0.4357(4) 0.8255(3) -0.2465(3) 0.0706(16) Uani 1 1 d .
H54 H 0.4603 0.7834 -0.2675 0.106 Uiso 1 1 calc R
H55 H 0.4582 0.8691 -0.2666 0.106 Uiso 1 1 calc R
H56 H 0.3749 0.8244 -0.2580 0.106 Uiso 1 1 calc R
C51 C 0.4144(5) 0.8892(3) -0.1335(4) 0.0791(18) Uani 1 1 d .
H57 H 0.3538 0.8856 -0.1457 0.119 Uiso 1 1 calc R
H58 H 0.4348 0.9334 -0.1540 0.119 Uiso 1 1 calc R
H59 H 0.4271 0.8900 -0.0810 0.119 Uiso 1 1 calc R
C52 C 0.5519(4) 0.8312(3) -0.1476(4) 0.0762(18) Uani 1 1 d .
H60 H 0.5666 0.8282 -0.0953 0.114 Uiso 1 1 calc R
H61 H 0.5706 0.8774 -0.1651 0.114 Uiso 1 1 calc R
H62 H 0.5792 0.7923 -0.1714 0.114 Uiso 1 1 calc R
C53 C 0.2902(4) 0.6866(3) 0.0081(3) 0.0625(15) Uani 1 1 d .
C54 C 0.1964(4) 0.6681(4) -0.0068(4) 0.0748(17) Uani 1 1 d .
H63 H 0.1696 0.7015 -0.0426 0.112 Uiso 1 1 calc R
H64 H 0.1699 0.6720 0.0380 0.112 Uiso 1 1 calc R
H65 H 0.1903 0.6191 -0.0253 0.112 Uiso 1 1 calc R
C55 C 0.3338(4) 0.6320(3) 0.0619(3) 0.0697(16) Uani 1 1 d .
H66 H 0.3312 0.5842 0.0401 0.105 Uiso 1 1 calc R
H67 H 0.3054 0.6313 0.1059 0.105 Uiso 1 1 calc R
H68 H 0.3923 0.6459 0.0738 0.105 Uiso 1 1 calc R
C56 C 0.2961(4) 0.7583(3) 0.0467(3) 0.0754(17) Uani 1 1 d .
H69 H 0.3550 0.7720 0.0569 0.113 Uiso 1 1 calc R
H70 H 0.2707 0.7544 0.0921 0.113 Uiso 1 1 calc R
H71 H 0.2666 0.7948 0.0161 0.113 Uiso 1 1 calc R

loop_
_atom_site_aniso_label
_atom_site_aniso_U_11
_atom_site_aniso_U_22
_atom_site_aniso_U_33
_atom_site_aniso_U_23
_atom_site_aniso_U_13
_atom_site_aniso_U_12
Cu1 0.0864(5) 0.0549(5) 0.0501(5) 0.0011(3) 0.0042(4) -0.0024(3)
C1 0.083(4) 0.054(4) 0.062(5) 0.004(3) 0.009(3) -0.005(3)
N1 0.094(4) 0.057(3) 0.067(4) 0.002(3) 0.012(3) -0.005(2)
Sb1 0.0941(4) 0.0598(3) 0.0557(3) -0.00407(19) 0.0137(2) -0.0034(2)
F1 0.112(3) 0.087(3) 0.085(3) -0.021(2) 0.024(2) -0.032(2)
F2 0.132(3) 0.097(3) 0.064(3) 0.007(2) 0.014(2) 0.032(2)
F3 0.126(3) 0.099(3) 0.079(3) -0.024(2) 0.021(2) -0.038(2)
F4 0.140(3) 0.082(3) 0.062(2) 0.003(2) 0.015(2) 0.029(2)
F5 0.111(3) 0.077(2) 0.062(2) -0.0068(19) 0.0236(19) 0.001(2)
P1 0.0812(10) 0.0536(9) 0.0500(9) 0.0014(7) 0.0044(7) -0.0012(7)
P2 0.0808(10) 0.0521(9) 0.0519(10) 0.0020(7) 0.0044(7) -0.0009(7)
N2 0.080(3) 0.052(3) 0.049(3) 0.003(2) 0.005(2) 0.000(2)
C2 0.078(4) 0.061(4) 0.050(4) 0.000(3) 0.006(3) 0.000(3)
C3 0.079(4) 0.060(4) 0.051(4) 0.002(3) 0.000(3) 0.003(3)
C4 0.078(4) 0.054(3) 0.052(4) 0.002(3) 0.006(3) -0.003(3)
C5 0.089(4) 0.054(4) 0.056(4) 0.001(3) 0.006(3) -0.003(3)
C6 0.087(4) 0.067(4) 0.052(4) -0.003(3) -0.003(3) 0.001(3)
C7 0.090(4) 0.061(4) 0.054(4) 0.005(3) 0.004(3) 0.000(3)
C8 0.076(4) 0.060(4) 0.052(4) -0.008(3) 0.006(3) -0.003(3)
C9 0.080(4) 0.055(3) 0.049(3) 0.001(3) 0.004(3) -0.007(3)
C10 0.084(4) 0.060(4) 0.056(4) 0.000(3) 0.004(3) 0.000(3)
C11 0.100(5) 0.053(4) 0.063(4) -0.005(3) 0.005(3) -0.005(3)
C12 0.097(5) 0.063(4) 0.071(4) -0.002(3) 0.005(4) -0.015(3)
C13 0.086(4) 0.074(4) 0.070(4) 0.000(3) 0.016(3) -0.009(3)
C14 0.085(4) 0.061(4) 0.062(4) -0.004(3) 0.007(3) 0.000(3)
C15 0.084(4) 0.050(3) 0.049(4) 0.005(3) 0.002(3) 0.001(3)
C16 0.084(4) 0.064(4) 0.063(4) 0.013(3) 0.012(3) -0.004(3)
C17 0.088(4) 0.062(4) 0.080(5) 0.011(3) 0.007(3) 0.004(3)
C18 0.088(5) 0.061(4) 0.081(5) 0.015(3) -0.003(4) 0.008(3)
C19 0.086(4) 0.059(4) 0.072(4) 0.016(3) 0.003(3) -0.008(3)
C20 0.084(4) 0.068(4) 0.051(4) 0.008(3) 0.002(3) -0.003(3)
C21 0.080(4) 0.055(3) 0.045(3) 0.003(3) 0.002(3) -0.002(3)
C22 0.082(4) 0.055(4) 0.047(3) -0.001(3) 0.003(3) 0.004(3)
C23 0.084(4) 0.064(4) 0.048(4) 0.002(3) 0.007(3) -0.003(3)
C24 0.087(4) 0.056(4) 0.054(4) 0.002(3) -0.001(3) 0.002(3)
C25 0.081(4) 0.062(4) 0.049(4) -0.002(3) 0.006(3) 0.003(3)
C26 0.079(4) 0.057(4) 0.046(3) -0.001(3) 0.003(3) -0.001(3)
C27 0.090(4) 0.062(4) 0.054(4) -0.002(3) 0.009(3) -0.001(3)
C28 0.088(4) 0.076(4) 0.060(4) -0.004(3) 0.008(3) 0.005(3)
C29 0.098(5) 0.066(4) 0.056(4) -0.005(3) 0.008(3) -0.002(3)
C30 0.110(5) 0.065(4) 0.056(4) -0.002(3) 0.017(3) -0.001(3)
C31 0.102(5) 0.050(3) 0.065(4) 0.001(3) 0.007(3) 0.001(3)
C32 0.104(5) 0.067(4) 0.068(5) 0.003(3) 0.004(4) 0.006(3)
C33 0.120(6) 0.055(4) 0.100(6) 0.012(4) 0.024(5) -0.002(4)
C34 0.126(6) 0.065(4) 0.079(5) -0.003(4) -0.014(4) -0.006(4)
C35 0.083(4) 0.068(4) 0.049(4) 0.005(3) 0.006(3) -0.004(3)
C36 0.092(4) 0.084(5) 0.053(4) 0.008(3) 0.009(3) -0.002(3)
C37 0.086(4) 0.083(5) 0.062(4) 0.002(3) 0.008(3) -0.005(3)
C38 0.094(5) 0.081(4) 0.064(4) 0.004(3) 0.017(3) 0.011(4)
C39 0.076(4) 0.056(3) 0.048(3) 0.000(3) 0.005(3) -0.005(3)
C40 0.082(4) 0.053(3) 0.048(3) 0.001(3) 0.003(3) -0.002(3)
C41 0.080(4) 0.059(4) 0.047(3) 0.000(3) 0.004(3) -0.001(3)
C42 0.085(4) 0.055(3) 0.043(3) 0.000(3) 0.003(3) 0.000(3)
C43 0.079(4) 0.060(4) 0.047(3) -0.004(3) 0.004(3) 0.005(3)
C44 0.080(4) 0.053(3) 0.042(3) 0.003(3) 0.007(3) 0.000(3)
C45 0.087(4) 0.055(3) 0.053(4) -0.002(3) 0.007(3) 0.004(3)
C46 0.091(4) 0.067(4) 0.075(5) -0.005(3) 0.022(4) 0.003(3)
C47 0.108(5) 0.064(4) 0.063(4) -0.013(3) 0.011(4) 0.004(3)
C48 0.094(5) 0.064(4) 0.066(4) 0.007(3) 0.009(3) 0.008(3)
C49 0.085(4) 0.052(3) 0.053(4) 0.006(3) 0.011(3) -0.004(3)
C50 0.092(4) 0.067(4) 0.053(4) 0.007(3) 0.005(3) -0.005(3)
C51 0.117(5) 0.055(4) 0.067(4) 0.001(3) 0.017(4) 0.003(3)
C52 0.097(5) 0.069(4) 0.062(4) 0.007(3) 0.002(3) -0.013(3)
C53 0.081(4) 0.056(3) 0.052(4) -0.001(3) 0.008(3) 0.000(3)
C54 0.078(4) 0.084(4) 0.063(4) -0.002(3) 0.010(3) 0.002(3)
C55 0.095(4) 0.065(4) 0.050(4) 0.002(3) 0.010(3) -0.005(3)
C56 0.100(5) 0.068(4) 0.061(4) -0.004(3) 0.018(3) 0.002(3)

loop_
_atom_type_symbol
_atom_type_description
_atom_type_scat_dispersion_real
_atom_type_scat_dispersion_imag
_atom_type_scat_source
C C 0.0033 0.0016 'International Tables Vol C Tables 4.2.6.8 and 6.1.1.4'
H H 0.0000 0.0000 'International Tables Vol C Tables 4.2.6.8 and 6.1.1.4'
N N 0.0061 0.0033 'International Tables Vol C Tables 4.2.6.8 and 6.1.1.4'
F F 0.0171 0.0103 'International Tables Vol C Tables 4.2.6.8 and 6.1.1.4'
P P 0.1023 0.0942 'International Tables Vol C Tables 4.2.6.8 and 6.1.1.4'
Cu Cu 0.3201 1.2651 'International Tables Vol C Tables 4.2.6.8 and 6.1.1.4'
Sb Sb -0.5866 1.5461 'International Tables Vol C Tables 4.2.6.8 and 6.1.1.4'

loop_
_geom_angle_atom_site_label_1
_geom_angle_atom_site_label_2
_geom_angle_atom_site_label_3
_geom_angle
C1 Cu1 N2 126.2(2)
C1 Cu1 P2 111.00(18)
N2 Cu1 P2 82.23(14)
C1 Cu1 P1 111.64(18)
N2 Cu1 P1 81.59(13)
P2 Cu1 P1 135.95(7)
N1 C1 Cu1 178.5(6)
C1 N1 Sb1 174.5(6)
F1 Sb1 F4 91.9(2)
F1 Sb1 F3 177.15(18)
F4 Sb1 F3 89.2(2)
F1 Sb1 F2 89.3(2)
F4 Sb1 F2 177.29(18)
F3 Sb1 F2 89.5(2)
F1 Sb1 F5 91.63(17)
F4 Sb1 F5 91.18(17)
F3 Sb1 F5 90.98(17)
F2 Sb1 F5 91.21(17)
F1 Sb1 N1 88.30(19)
F4 Sb1 N1 87.43(19)
F3 Sb1 N1 89.12(19)
F2 Sb1 N1 90.17(19)
F5 Sb1 N1 178.61(19)
C2 P1 C21 106.7(3)
C2 P1 Cu1 99.0(2)
C21 P1 Cu1 146.30(19)
C3 P2 C39 106.8(3)
C3 P2 Cu1 99.6(2)
C39 P2 Cu1 147.4(2)
C4 N2 C8 119.0(5)
C4 N2 Cu1 120.8(4)
C8 N2 Cu1 119.5(4)
C4 C2 C9 117.2(5)
C4 C2 P1 115.0(4)
C9 C2 P1 127.7(4)
C15 C3 C8 118.0(5)
C15 C3 P2 128.5(5)
C8 C3 P2 113.5(4)
N2 C4 C5 121.6(5)
N2 C4 C2 116.4(5)
C5 C4 C2 121.7(5)
C6 C5 C4 119.3(6)
C5 C6 C7 119.6(6)
C6 C7 C8 119.3(6)
N2 C8 C7 120.9(5)
N2 C8 C3 118.0(5)
C7 C8 C3 121.0(6)
C10 C9 C14 119.3(6)
C10 C9 C2 122.6(5)
C14 C9 C2 118.1(5)
C11 C10 C9 120.1(6)
C12 C11 C10 120.7(6)
C11 C12 C13 119.9(6)
C12 C13 C14 120.0(6)
C9 C14 C13 119.9(6)
C16 C15 C20 118.0(5)
C16 C15 C3 118.7(5)
C20 C15 C3 123.3(6)
C17 C16 C15 121.8(6)
C16 C17 C18 119.4(6)
C19 C18 C17 119.7(6)
C18 C19 C20 120.9(6)
C19 C20 C15 120.3(6)
C26 C21 C22 119.5(5)
C26 C21 P1 117.2(4)
C22 C21 P1 122.7(4)
C23 C22 C21 117.6(5)
C23 C22 C27 118.9(5)
C21 C22 C27 123.1(5)
C22 C23 C24 123.5(6)
C23 C24 C25 116.6(6)
C23 C24 C31 123.2(6)
C25 C24 C31 120.1(6)
C26 C25 C24 123.5(6)
C25 C26 C21 117.6(5)
C25 C26 C35 118.0(5)
C21 C26 C35 124.4(5)
C30 C27 C28 106.8(5)
C30 C27 C22 111.9(5)
C28 C27 C22 115.2(5)
C30 C27 C29 105.2(5)
C28 C27 C29 110.1(5)
C22 C27 C29 107.1(5)
C24 C31 C32 110.2(5)
C24 C31 C34 108.4(5)
C32 C31 C34 110.3(6)
C24 C31 C33 112.7(5)
C32 C31 C33 107.2(6)
C34 C31 C33 107.9(6)
C36 C35 C38 106.7(5)
C36 C35 C37 110.4(5)
C38 C35 C37 105.8(5)
C36 C35 C26 112.1(5)
C38 C35 C26 111.0(5)
C37 C35 C26 110.6(5)
C40 C39 C44 119.5(5)
C40 C39 P2 116.8(4)
C44 C39 P2 123.0(4)
C41 C40 C39 117.2(5)
C41 C40 C45 119.1(5)
C39 C40 C45 123.7(5)
C40 C41 C42 123.7(6)
C43 C42 C41 117.0(5)
C43 C42 C49 123.4(5)
C41 C42 C49 119.5(5)
C42 C43 C44 123.4(6)
C43 C44 C39 117.2(5)
C43 C44 C53 118.6(5)
C39 C44 C53 123.8(5)
C48 C45 C46 105.2(5)
C48 C45 C47 110.7(5)
C46 C45 C47 106.6(5)
C48 C45 C40 111.4(5)
C46 C45 C40 111.0(5)
C47 C45 C40 111.7(5)
C51 C49 C52 109.9(5)
C51 C49 C50 107.9(5)
C52 C49 C50 108.7(5)
C51 C49 C42 111.5(5)
C52 C49 C42 110.3(5)
C50 C49 C42 108.5(5)
C56 C53 C54 107.2(5)
C56 C53 C44 112.7(5)
C54 C53 C44 114.5(5)
C56 C53 C55 105.7(5)
C54 C53 C55 109.7(5)
C44 C53 C55 106.7(5)

loop_
_geom_bond_atom_site_label_1
_geom_bond_atom_site_label_2
_geom_bond_distance
Cu1 C1 1.886(7)
Cu1 N2 2.021(5)
Cu1 P2 2.3100(17)
Cu1 P1 2.3207(17)
C1 N1 1.180(8)
N1 Sb1 2.043(6)
Sb1 F1 1.843(4)
Sb1 F4 1.847(4)
Sb1 F3 1.849(4)
Sb1 F2 1.858(4)
Sb1 F5 1.861(3)
P1 C2 1.690(6)
P1 C21 1.827(6)
P2 C3 1.705(6)
P2 C39 1.824(6)
N2 C4 1.356(7)
N2 C8 1.369(7)
C2 C4 1.476(8)
C2 C9 1.500(8)
C3 C15 1.470(8)
C3 C8 1.472(8)
C4 C5 1.389(8)
C5 C6 1.377(8)
C6 C7 1.389(8)
C7 C8 1.393(9)
C9 C10 1.392(8)
C9 C14 1.393(8)
C10 C11 1.386(8)
C11 C12 1.371(9)
C12 C13 1.385(9)
C13 C14 1.396(9)
C15 C16 1.390(8)
C15 C20 1.399(8)
C16 C17 1.381(8)
C17 C18 1.395(9)
C18 C19 1.373(9)
C19 C20 1.387(8)
C21 C26 1.426(8)
C21 C22 1.428(8)
C22 C23 1.387(8)
C22 C27 1.546(8)
C23 C24 1.390(9)
C24 C25 1.396(8)
C24 C31 1.526(8)
C25 C26 1.385(8)
C26 C35 1.555(8)
C27 C30 1.522(8)
C27 C28 1.528(9)
C27 C29 1.551(9)
C31 C32 1.529(9)
C31 C34 1.533(9)
C31 C33 1.539(10)
C35 C36 1.533(8)
C35 C38 1.536(9)
C35 C37 1.547(8)
C39 C40 1.429(8)
C39 C44 1.430(8)
C40 C41 1.388(8)
C40 C45 1.548(8)
C41 C42 1.389(8)
C42 C43 1.378(8)
C42 C49 1.543(8)
C43 C44 1.399(8)
C44 C53 1.547(8)
C45 C48 1.528(9)
C45 C46 1.544(9)
C45 C47 1.546(9)
C49 C51 1.526(8)
C49 C52 1.529(9)
C49 C50 1.535(8)
C53 C56 1.518(8)
C53 C54 1.544(9)
C53 C55 1.548(8)

loop_
_geom_torsion_atom_site_label_1
_geom_torsion_atom_site_label_2
_geom_torsion_atom_site_label_3
_geom_torsion_atom_site_label_4
_geom_torsion
N2 Cu1 C1 N1 33(23)
P2 Cu1 C1 N1 129(23)
P1 Cu1 C1 N1 -62(23)
Cu1 C1 N1 Sb1 -36(27)
C1 N1 Sb1 F1 52(5)
C1 N1 Sb1 F4 -40(5)
C1 N1 Sb1 F3 -129(5)
C1 N1 Sb1 F2 142(5)
C1 N1 Sb1 F5 -35(11)
C1 Cu1 P1 C2 104.6(3)
N2 Cu1 P1 C2 -21.2(2)
P2 Cu1 P1 C2 -90.7(2)
C1 Cu1 P1 C21 -35.0(4)
N2 Cu1 P1 C21 -160.7(4)
P2 Cu1 P1 C21 129.7(4)
C1 Cu1 P2 C3 -104.9(3)
N2 Cu1 P2 C3 21.0(3)
P1 Cu1 P2 C3 90.3(2)
C1 Cu1 P2 C39 38.8(4)
N2 Cu1 P2 C39 164.7(4)
P1 Cu1 P2 C39 -126.0(4)
C1 Cu1 N2 C4 -94.3(5)
P2 Cu1 N2 C4 155.3(4)
P1 Cu1 N2 C4 16.4(4)
C1 Cu1 N2 C8 95.1(5)
P2 Cu1 N2 C8 -15.3(4)
P1 Cu1 N2 C8 -154.2(4)
C21 P1 C2 C4 -175.2(4)
Cu1 P1 C2 C4 26.9(5)
C21 P1 C2 C9 3.0(6)
Cu1 P1 C2 C9 -154.9(5)
C39 P2 C3 C15 -8.3(7)
Cu1 P2 C3 C15 152.3(5)
C39 P2 C3 C8 172.6(4)
Cu1 P2 C3 C8 -26.8(5)
C8 N2 C4 C5 -6.8(9)
Cu1 N2 C4 C5 -177.4(4)
C8 N2 C4 C2 167.2(5)
Cu1 N2 C4 C2 -3.4(7)
C9 C2 C4 N2 162.8(5)
P1 C2 C4 N2 -18.8(7)
C9 C2 C4 C5 -23.2(8)
P1 C2 C4 C5 155.2(5)
N2 C4 C5 C6 3.0(9)
C2 C4 C5 C6 -170.7(6)
C4 C5 C6 C7 1.7(9)
C5 C6 C7 C8 -2.4(10)
C4 N2 C8 C7 6.0(9)
Cu1 N2 C8 C7 176.7(5)
C4 N2 C8 C3 -169.0(5)
Cu1 N2 C8 C3 1.7(7)
C6 C7 C8 N2 -1.4(9)
C6 C7 C8 C3 173.4(6)
C15 C3 C8 N2 -159.6(5)
P2 C3 C8 N2 19.6(7)
C15 C3 C8 C7 25.4(9)
P2 C3 C8 C7 -155.4(5)
C4 C2 C9 C10 123.7(6)
P1 C2 C9 C10 -54.5(8)
C4 C2 C9 C14 -57.5(7)
P1 C2 C9 C14 124.4(6)
C14 C9 C10 C11 -1.3(9)
C2 C9 C10 C11 177.5(6)
C9 C10 C11 C12 -0.6(10)
C10 C11 C12 C13 1.3(10)
C11 C12 C13 C14 -0.1(10)
C10 C9 C14 C13 2.5(9)
C2 C9 C14 C13 -176.4(6)
C12 C13 C14 C9 -1.8(10)
C8 C3 C15 C16 51.3(8)
P2 C3 C15 C16 -127.7(6)
C8 C3 C15 C20 -131.0(6)
P2 C3 C15 C20 49.9(9)
C20 C15 C16 C17 -1.7(9)
C3 C15 C16 C17 176.1(6)
C15 C16 C17 C18 0.1(10)
C16 C17 C18 C19 1.0(11)
C17 C18 C19 C20 -0.5(10)
C18 C19 C20 C15 -1.1(10)
C16 C15 C20 C19 2.2(9)
C3 C15 C20 C19 -175.5(6)
C2 P1 C21 C26 97.4(5)
Cu1 P1 C21 C26 -124.6(4)
C2 P1 C21 C22 -74.5(5)
Cu1 P1 C21 C22 63.5(7)
C26 C21 C22 C23 -12.6(8)
P1 C21 C22 C23 159.1(5)
C26 C21 C22 C27 160.4(5)
P1 C21 C22 C27 -27.9(8)
C21 C22 C23 C24 3.2(9)
C27 C22 C23 C24 -170.1(6)
C22 C23 C24 C25 5.8(9)
C22 C23 C24 C31 -176.6(6)
C23 C24 C25 C26 -5.7(9)
C31 C24 C25 C26 176.6(6)
C24 C25 C26 C21 -3.4(9)
C24 C25 C26 C35 174.6(5)
C22 C21 C26 C25 12.7(8)
P1 C21 C26 C25 -159.5(4)
C22 C21 C26 C35 -165.1(5)
P1 C21 C26 C35 22.7(8)
C23 C22 C27 C30 6.4(8)
C21 C22 C27 C30 -166.6(6)
C23 C22 C27 C28 -115.9(6)
C21 C22 C27 C28 71.2(7)
C23 C22 C27 C29 121.2(6)
C21 C22 C27 C29 -51.7(7)
C23 C24 C31 C32 -123.0(7)
C25 C24 C31 C32 54.4(8)
C23 C24 C31 C34 116.1(7)
C25 C24 C31 C34 -66.5(8)
C23 C24 C31 C33 -3.3(9)
C25 C24 C31 C33 174.2(6)
C25 C26 C35 C36 103.1(6)
C21 C26 C35 C36 -79.1(7)
C25 C26 C35 C38 -16.0(8)
C21 C26 C35 C38 161.8(6)
C25 C26 C35 C37 -133.2(6)
C21 C26 C35 C37 44.6(8)
C3 P2 C39 C40 -99.1(5)
Cu1 P2 C39 C40 118.5(4)
C3 P2 C39 C44 71.3(5)
Cu1 P2 C39 C44 -71.1(6)
C44 C39 C40 C41 -13.3(8)
P2 C39 C40 C41 157.5(4)
C44 C39 C40 C45 166.2(5)
P2 C39 C40 C45 -23.1(8)
C39 C40 C41 C42 1.5(9)
C45 C40 C41 C42 -177.9(5)
C40 C41 C42 C43 8.3(9)
C40 C41 C42 C49 -174.1(5)
C41 C42 C43 C44 -6.6(9)
C49 C42 C43 C44 175.9(5)
C42 C43 C44 C39 -4.8(9)
C42 C43 C44 C53 169.0(5)
C40 C39 C44 C43 14.8(8)
P2 C39 C44 C43 -155.3(5)
C40 C39 C44 C53 -158.6(5)
P2 C39 C44 C53 31.3(8)
C41 C40 C45 C48 131.6(6)
C39 C40 C45 C48 -47.9(8)
C41 C40 C45 C46 14.8(8)
C39 C40 C45 C46 -164.7(6)
C41 C40 C45 C47 -104.0(6)
C39 C40 C45 C47 76.5(7)
C43 C42 C49 C51 -4.1(8)
C41 C42 C49 C51 178.5(5)
C43 C42 C49 C52 118.3(6)
C41 C42 C49 C52 -59.2(7)
C43 C42 C49 C50 -122.8(6)
C41 C42 C49 C50 59.8(7)
C43 C44 C53 C56 -9.0(8)
C39 C44 C53 C56 164.3(6)
C43 C44 C53 C54 113.8(6)
C39 C44 C53 C54 -72.8(7)
C43 C44 C53 C55 -124.5(6)
C39 C44 C53 C55 48.8(7)
